data_4123460
loop_
_publ_author_name
'L\"oble, Matthias W'
'Keith, Jason M.'
'Altman, Alison B.'
'Stieber, S Chantal E'
'Batista, Enrique R.'
'Boland, Kevin S.'
'Conradson, Steven D.'
'Clark, David L.'
'Lezama Pacheco, Juan'
'Kozimor, Stosh A.'
'Martin, Richard L.'
'Minasian, Stefan G.'
'Olson, Angela C.'
'Scott, Brian L.'
'Shuh, David K.'
'Tyliszczak, Tolek'
'Wilkerson, Marianne P.'
'Zehnder, Ralph A.'

_publ_section_title
;
 Covalency in Lanthanides. An X-ray Absorption Spectroscopy and Density
 Functional Theory Study of LnCl6(x-) (x = 3, 2).
;
_journal_issue 7
_journal_name_full 'Journal of the American Chemical Society'
_journal_page_first 2506
_journal_page_last 2523
_journal_paper_doi 10.1021/ja510067v
_journal_volume 137
_journal_year 2015
_chemical_formula_sum 'C30 H69 Cl6 N6 Sm'
_chemical_formula_weight 876.96
_chemical_name_systematic
; 
 ? 
;
_space_group_IT_number 14
_symmetry_cell_setting monoclinic
_symmetry_space_group_name_Hall '-P 2ybc'
_symmetry_space_group_name_H-M 'P 1 21/c 1'
_atom_sites_solution_hydrogens geom
_atom_sites_solution_primary direct
_atom_sites_solution_secondary difmap
_audit_creation_method SHELXL-97
_cell_angle_alpha 90.00
_cell_angle_beta 102.554(1)
_cell_angle_gamma 90.00
_cell_formula_units_Z 4
_cell_length_a 22.068(2)
_cell_length_b 17.1630(18)
_cell_length_c 11.6569(13)
_cell_measurement_temperature 140(1)
_cell_volume 4309.5(8)
_computing_cell_refinement 'SAINT+, v. 7.66a (Bruker AXS, 2009)'
_computing_data_collection 'APEX II, v. 7.0 (Bruker AXS, 2009)'
_computing_data_reduction 'SAINT+, v. 7.66a (Bruker AXS, 2009)'
_computing_molecular_graphics 'SHELXTL, v. 6.14, (Bruker AXS, 2000)'
_computing_publication_material 'SHELXTL, v. 6.14, (Bruker AXS, 2000)'
_computing_structure_refinement 'SHELXL-97 (Sheldrick, 1997)'
_computing_structure_solution 'SHELXS-97 (Sheldrick, 1990)'
_diffrn_ambient_temperature 140(1)
_diffrn_measured_fraction_theta_full 0.996
_diffrn_measured_fraction_theta_max 0.947
_diffrn_measurement_device_type 'Bruker D8 with APEXII CCD'
_diffrn_measurement_method '\w scans'
_diffrn_radiation_monochromator graphite
_diffrn_radiation_source 'fine-focus sealed tube'
_diffrn_radiation_type MoK\a
_diffrn_radiation_wavelength 0.71073
_diffrn_reflns_av_R_equivalents 0.0331
_diffrn_reflns_av_sigmaI/netI 0.0283
_diffrn_reflns_limit_h_max 28
_diffrn_reflns_limit_h_min -28
_diffrn_reflns_limit_k_max 22
_diffrn_reflns_limit_k_min -22
_diffrn_reflns_limit_l_max 15
_diffrn_reflns_limit_l_min -14
_diffrn_reflns_number 47000
_diffrn_reflns_theta_full 25.00
_diffrn_reflns_theta_max 28.30
_diffrn_reflns_theta_min 1.89
_diffrn_standards_decay_% 0
_diffrn_standards_interval_count 0
_diffrn_standards_interval_time 0
_diffrn_standards_number 0
_exptl_absorpt_coefficient_mu 1.761
_exptl_absorpt_correction_T_max 0.7196
_exptl_absorpt_correction_T_min 0.7196
_exptl_absorpt_correction_type multi-scan
_exptl_absorpt_process_details 'SADABS v. 2.03 (Sheldrick, 2008)'
_exptl_crystal_colour colorless
_exptl_crystal_density_diffrn 1.352
_exptl_crystal_density_method 'not measured'
_exptl_crystal_description block
_exptl_crystal_F_000 1820
_exptl_crystal_size_max 0.20
_exptl_crystal_size_mid 0.20
_exptl_crystal_size_min 0.20
_platon_squeeze_details
;
;
_refine_diff_density_max 1.972
_refine_diff_density_min -1.263
_refine_diff_density_rms 0.125
_refine_ls_extinction_method none
_refine_ls_goodness_of_fit_ref 2.126
_refine_ls_hydrogen_treatment constr
_refine_ls_matrix_type full
_refine_ls_number_parameters 378
_refine_ls_number_reflns 10164
_refine_ls_number_restraints 0
_refine_ls_restrained_S_all 2.126
_refine_ls_R_factor_all 0.0608
_refine_ls_R_factor_gt 0.0497
_refine_ls_shift/su_max 0.000
_refine_ls_shift/su_mean 0.000
_refine_ls_structure_factor_coef Fsqd
_refine_ls_weighting_details 'calc w=1/[\s^2^(Fo^2^)+(0.0262P)^2^+0.0000P] where P=(Fo^2^+2Fc^2^)/3'
_refine_ls_weighting_scheme calc
_refine_ls_wR_factor_gt 0.1175
_refine_ls_wR_factor_ref 0.1194
_reflns_number_gt 8052
_reflns_number_total 10164
_reflns_threshold_expression >2sigma(I)
_cod_data_source_file ja510067v_si_006.cif
_cod_data_source_block apx1657as
_cod_depositor_comments 'Adding full bibliography for 4123456--4123460.cif.'
_cod_original_sg_symbol_H-M 'P 21/c'
_cod_database_code 4123460

loop_
_symmetry_equiv_pos_as_xyz
'x, y, z'
'-x, y+1/2, -z+1/2'
'-x, -y, -z'
'x, -y-1/2, z-1/2'

loop_
_atom_site_label
_atom_site_type_symbol
_atom_site_fract_x
_atom_site_fract_y
_atom_site_fract_z
_atom_site_U_iso_or_equiv
_atom_site_adp_type
_atom_site_occupancy
_atom_site_symmetry_multiplicity
_atom_site_calc_flag
_atom_site_refinement_flags
Sm1 Sm 0.0000 0.5000 0.0000 0.01486(8) Uani 1 2 d S
Sm2 Sm 0.5000 0.5000 0.5000 0.01407(8) Uani 1 2 d S
Cl1 Cl 0.09036(4) 0.59871(5) -0.03012(9) 0.0194(2) Uani 1 1 d .
Cl2 Cl 0.08526(4) 0.38433(5) 0.04350(9) 0.0201(2) Uani 1 1 d .
Cl3 Cl 0.02358(5) 0.54089(5) 0.23115(8) 0.0230(2) Uani 1 1 d .
Cl4 Cl 0.47613(4) 0.46330(5) 0.26694(8) 0.0198(2) Uani 1 1 d .
Cl5 Cl 0.43143(4) 0.63082(5) 0.45084(8) 0.0173(2) Uani 1 1 d .
Cl6 Cl 0.39683(4) 0.42075(5) 0.51675(8) 0.0186(2) Uani 1 1 d .
N1 N 0.53708(15) 0.81882(17) 0.6387(3) 0.0187(7) Uani 1 1 d .
N2 N 0.25467(14) 0.5499(2) 0.2598(3) 0.0234(8) Uani 1 1 d .
N3 N 0.98825(15) 0.31972(18) 0.3781(3) 0.0197(7) Uani 1 1 d .
N4 N 0.7410(2) 0.7719(3) 0.5926(5) 0.0595(14) Uani 1 1 d .
N5 N 0.1741(3) 0.4641(4) 0.8401(5) 0.0774(17) Uani 1 1 d .
C1 C 0.57511(19) 0.7455(2) 0.6348(4) 0.0264(10) Uani 1 1 d .
H1A H 0.5469 0.7026 0.6086 0.032 Uiso 1 1 calc R
H1B H 0.6001 0.7527 0.5766 0.032 Uiso 1 1 calc R
C2 C 0.6174(2) 0.7231(3) 0.7497(4) 0.0395(12) Uani 1 1 d .
H2A H 0.6436 0.7665 0.7796 0.059 Uiso 1 1 calc R
H2B H 0.6426 0.6796 0.7375 0.059 Uiso 1 1 calc R
H2C H 0.5929 0.7090 0.8052 0.059 Uiso 1 1 calc R
C3 C 0.57899(18) 0.8902(2) 0.6731(4) 0.0237(9) Uani 1 1 d .
H3A H 0.5531 0.9348 0.6802 0.028 Uiso 1 1 calc R
H3B H 0.6057 0.8809 0.7497 0.028 Uiso 1 1 calc R
C4 C 0.6187(2) 0.9097(2) 0.5881(4) 0.0301(10) Uani 1 1 d .
H4A H 0.6463 0.8671 0.5837 0.045 Uiso 1 1 calc R
H4B H 0.6426 0.9557 0.6143 0.045 Uiso 1 1 calc R
H4C H 0.5928 0.9190 0.5119 0.045 Uiso 1 1 calc R
C5 C 0.49892(18) 0.8124(2) 0.7318(3) 0.0203(9) Uani 1 1 d .
H5A H 0.4757 0.8603 0.7324 0.024 Uiso 1 1 calc R
H5B H 0.5270 0.8073 0.8080 0.024 Uiso 1 1 calc R
C6 C 0.45366(19) 0.7442(2) 0.7150(4) 0.0237(9) Uani 1 1 d .
H6A H 0.4273 0.7467 0.6379 0.035 Uiso 1 1 calc R
H6B H 0.4287 0.7469 0.7729 0.035 Uiso 1 1 calc R
H6C H 0.4764 0.6961 0.7237 0.035 Uiso 1 1 calc R
C7 C 0.49602(19) 0.8277(3) 0.5186(4) 0.0263(10) Uani 1 1 d .
H7A H 0.4725 0.7800 0.4991 0.032 Uiso 1 1 calc R
H7B H 0.5221 0.8340 0.4622 0.032 Uiso 1 1 calc R
C8 C 0.4510(2) 0.8951(3) 0.5047(4) 0.0353(11) Uani 1 1 d .
H8A H 0.4203 0.8854 0.5501 0.053 Uiso 1 1 calc R
H8B H 0.4309 0.9007 0.4233 0.053 Uiso 1 1 calc R
H8C H 0.4731 0.9422 0.5317 0.053 Uiso 1 1 calc R
C9 C 0.3100(2) 0.5030(2) 0.2403(4) 0.0246(10) Uani 1 1 d .
H9A H 0.3460 0.5370 0.2524 0.030 Uiso 1 1 calc R
H9B H 0.3187 0.4623 0.2993 0.030 Uiso 1 1 calc R
C10 C 0.3020(2) 0.4662(3) 0.1213(4) 0.0459(14) Uani 1 1 d .
H10A H 0.2663 0.4326 0.1078 0.069 Uiso 1 1 calc R
H10B H 0.3383 0.4362 0.1178 0.069 Uiso 1 1 calc R
H10C H 0.2962 0.5061 0.0622 0.069 Uiso 1 1 calc R
C11 C 0.27226(19) 0.5785(3) 0.3848(4) 0.0296(10) Uani 1 1 d .
H11A H 0.3116 0.6057 0.3955 0.035 Uiso 1 1 calc R
H11B H 0.2784 0.5337 0.4367 0.035 Uiso 1 1 calc R
C12 C 0.2253(2) 0.6324(4) 0.4217(5) 0.0550(16) Uani 1 1 d .
H12A H 0.2235 0.6805 0.3792 0.083 Uiso 1 1 calc R
H12B H 0.2376 0.6425 0.5045 0.083 Uiso 1 1 calc R
H12C H 0.1852 0.6081 0.4046 0.083 Uiso 1 1 calc R
C13 C 0.1955(2) 0.5020(3) 0.2356(5) 0.0329(11) Uani 1 1 d .
H13A H 0.1874 0.4837 0.1550 0.039 Uiso 1 1 calc R
H13B H 0.1611 0.5350 0.2441 0.039 Uiso 1 1 calc R
C14 C 0.1987(2) 0.4318(3) 0.3180(5) 0.0489(14) Uani 1 1 d .
H14A H 0.2319 0.3979 0.3081 0.073 Uiso 1 1 calc R
H14B H 0.1601 0.4039 0.2997 0.073 Uiso 1 1 calc R
H14C H 0.2063 0.4496 0.3980 0.073 Uiso 1 1 calc R
C15 C 0.2414(2) 0.6173(2) 0.1735(4) 0.0316(10) Uani 1 1 d .
H15A H 0.2287 0.5963 0.0947 0.038 Uiso 1 1 calc R
H15B H 0.2066 0.6468 0.1895 0.038 Uiso 1 1 calc R
C16 C 0.2947(2) 0.6722(3) 0.1764(5) 0.0543(16) Uani 1 1 d .
H16A H 0.3084 0.6926 0.2544 0.081 Uiso 1 1 calc R
H16B H 0.2815 0.7143 0.1225 0.081 Uiso 1 1 calc R
H16C H 0.3282 0.6448 0.1540 0.081 Uiso 1 1 calc R
C17 C 1.02806(18) 0.3242(2) 0.2879(3) 0.0191(8) Uani 1 1 d .
H17A H 1.0012 0.3223 0.2102 0.023 Uiso 1 1 calc R
H17B H 1.0491 0.3742 0.2958 0.023 Uiso 1 1 calc R
C18 C 1.07609(19) 0.2606(2) 0.2968(4) 0.0256(9) Uani 1 1 d .
H18A H 1.1034 0.2622 0.3731 0.038 Uiso 1 1 calc R
H18B H 1.0996 0.2683 0.2375 0.038 Uiso 1 1 calc R
H18C H 1.0558 0.2109 0.2856 0.038 Uiso 1 1 calc R
C19 C 1.0272(2) 0.3229(3) 0.5013(4) 0.0260(9) Uani 1 1 d .
H19A H 0.9998 0.3205 0.5559 0.031 Uiso 1 1 calc R
H19B H 1.0534 0.2769 0.5142 0.031 Uiso 1 1 calc R
C20 C 1.0678(2) 0.3934(3) 0.5301(4) 0.0346(11) Uani 1 1 d .
H20A H 1.0982 0.3937 0.4825 0.052 Uiso 1 1 calc R
H20B H 1.0883 0.3921 0.6116 0.052 Uiso 1 1 calc R
H20C H 1.0428 0.4396 0.5146 0.052 Uiso 1 1 calc R
C21 C 0.95365(19) 0.2429(2) 0.3671(4) 0.0234(9) Uani 1 1 d .
H21A H 0.9837 0.2009 0.3757 0.028 Uiso 1 1 calc R
H21B H 0.9323 0.2388 0.4313 0.028 Uiso 1 1 calc R
C22 C 0.90728(19) 0.2319(2) 0.2538(4) 0.0319(11) Uani 1 1 d .
H22A H 0.8745 0.2694 0.2484 0.048 Uiso 1 1 calc R
H22B H 0.8903 0.1803 0.2510 0.048 Uiso 1 1 calc R
H22C H 0.9273 0.2389 0.1892 0.048 Uiso 1 1 calc R
C23 C 0.94347(18) 0.3877(2) 0.3532(4) 0.0213(9) Uani 1 1 d .
H23A H 0.9672 0.4356 0.3588 0.026 Uiso 1 1 calc R
H23B H 0.9197 0.3833 0.2731 0.026 Uiso 1 1 calc R
C24 C 0.8987(2) 0.3935(3) 0.4346(4) 0.0302(10) Uani 1 1 d .
H24A H 0.8726 0.3482 0.4254 0.045 Uiso 1 1 calc R
H24B H 0.8735 0.4393 0.4155 0.045 Uiso 1 1 calc R
H24C H 0.9216 0.3969 0.5145 0.045 Uiso 1 1 calc R
C25 C 0.7595(2) 0.7577(3) 0.5111(5) 0.0398(12) Uani 1 1 d .
C26 C 0.7843(2) 0.7408(3) 0.4081(5) 0.0458(13) Uani 1 1 d .
H26A H 0.7535 0.7529 0.3385 0.069 Uiso 1 1 calc R
H26B H 0.7949 0.6866 0.4077 0.069 Uiso 1 1 calc R
H26C H 0.8206 0.7719 0.4100 0.069 Uiso 1 1 calc R
C27 C 0.2049(3) 0.4569(3) 0.7352(7) 0.070(2) Uani 1 1 d .
C28 C 0.2312(3) 0.4589(4) 0.6477(5) 0.066(2) Uani 1 1 d .
H28A H 0.2005 0.4679 0.5768 0.099 Uiso 1 1 calc R
H28B H 0.2515 0.4101 0.6418 0.099 Uiso 1 1 calc R
H28C H 0.2612 0.5002 0.6586 0.099 Uiso 1 1 calc R

loop_
_atom_site_aniso_label
_atom_site_aniso_U_11
_atom_site_aniso_U_22
_atom_site_aniso_U_33
_atom_site_aniso_U_23
_atom_site_aniso_U_13
_atom_site_aniso_U_12
Sm1 0.01891(15) 0.00924(14) 0.01628(17) -0.00004(10) 0.00346(12) -0.00089(10)
Sm2 0.01672(15) 0.00982(14) 0.01557(16) 0.00056(10) 0.00328(11) -0.00021(10)
Cl1 0.0211(5) 0.0125(4) 0.0246(5) 0.0008(4) 0.0051(4) -0.0020(4)
Cl2 0.0228(5) 0.0116(4) 0.0255(5) 0.0019(4) 0.0046(4) 0.0007(4)
Cl3 0.0340(6) 0.0165(5) 0.0182(5) -0.0013(4) 0.0052(4) -0.0042(4)
Cl4 0.0251(5) 0.0164(5) 0.0180(5) 0.0003(4) 0.0051(4) -0.0010(4)
Cl5 0.0207(5) 0.0106(4) 0.0207(5) 0.0013(4) 0.0048(4) 0.0002(3)
Cl6 0.0200(5) 0.0152(4) 0.0210(5) 0.0017(4) 0.0055(4) -0.0021(4)
N1 0.0264(18) 0.0099(15) 0.0202(18) -0.0037(13) 0.0062(14) 0.0009(13)
N2 0.0172(17) 0.0230(19) 0.027(2) -0.0055(15) -0.0013(15) 0.0002(14)
N3 0.0264(18) 0.0117(15) 0.0220(19) 0.0035(14) 0.0075(15) -0.0013(14)
N4 0.057(3) 0.056(3) 0.071(4) 0.009(3) 0.026(3) 0.018(2)
N5 0.074(4) 0.124(5) 0.041(3) 0.000(3) 0.027(3) 0.009(4)
C1 0.033(2) 0.015(2) 0.036(3) -0.0027(18) 0.018(2) 0.0037(17)
C2 0.030(3) 0.029(3) 0.056(4) 0.002(2) 0.003(2) 0.009(2)
C3 0.029(2) 0.0151(19) 0.028(2) -0.0082(17) 0.0084(19) -0.0039(17)
C4 0.037(3) 0.020(2) 0.038(3) -0.0053(19) 0.018(2) -0.0023(18)
C5 0.026(2) 0.0160(19) 0.020(2) -0.0016(16) 0.0074(17) 0.0023(16)
C6 0.032(2) 0.017(2) 0.025(2) -0.0003(17) 0.0115(19) -0.0008(17)
C7 0.038(3) 0.021(2) 0.021(2) -0.0018(17) 0.009(2) -0.0033(18)
C8 0.047(3) 0.031(2) 0.024(3) 0.009(2) -0.001(2) 0.006(2)
C9 0.030(2) 0.030(2) 0.015(2) -0.0011(17) 0.0062(18) 0.0096(18)
C10 0.056(3) 0.054(3) 0.027(3) -0.008(3) 0.009(2) 0.024(3)
C11 0.024(2) 0.036(3) 0.026(2) -0.011(2) 0.0001(18) -0.0001(19)
C12 0.040(3) 0.079(4) 0.043(3) -0.027(3) 0.000(2) 0.021(3)
C13 0.029(3) 0.043(3) 0.025(3) -0.002(2) 0.004(2) -0.010(2)
C14 0.056(3) 0.050(3) 0.038(3) 0.004(3) 0.003(3) -0.029(3)
C15 0.031(2) 0.023(2) 0.036(3) 0.001(2) -0.002(2) 0.0026(19)
C16 0.056(3) 0.041(3) 0.059(4) 0.014(3) -0.003(3) -0.018(3)
C17 0.026(2) 0.0148(19) 0.018(2) 0.0031(16) 0.0079(17) -0.0043(16)
C18 0.031(2) 0.023(2) 0.025(2) 0.0054(18) 0.0098(19) 0.0050(18)
C19 0.033(2) 0.026(2) 0.019(2) 0.0024(18) 0.0049(18) 0.0043(19)
C20 0.042(3) 0.035(3) 0.025(3) -0.005(2) 0.003(2) -0.003(2)
C21 0.029(2) 0.0090(18) 0.035(3) 0.0064(17) 0.0127(19) -0.0024(16)
C22 0.027(2) 0.017(2) 0.050(3) -0.002(2) 0.005(2) -0.0042(18)
C23 0.031(2) 0.0129(19) 0.022(2) 0.0026(16) 0.0085(18) 0.0053(16)
C24 0.036(3) 0.027(2) 0.031(3) 0.000(2) 0.015(2) 0.002(2)
C25 0.032(3) 0.031(3) 0.054(4) 0.003(3) 0.006(3) 0.004(2)
C26 0.036(3) 0.055(3) 0.046(3) -0.004(3) 0.009(2) 0.001(2)
C27 0.067(4) 0.038(3) 0.088(6) -0.022(4) -0.018(4) -0.002(3)
C28 0.091(5) 0.047(4) 0.043(4) -0.030(3) -0.024(3) 0.025(3)

loop_
_atom_type_symbol
_atom_type_description
_atom_type_scat_dispersion_real
_atom_type_scat_dispersion_imag
_atom_type_scat_source
C C 0.0033 0.0016 'International Tables Vol C Tables 4.2.6.8 and 6.1.1.4'
H H 0.0000 0.0000 'International Tables Vol C Tables 4.2.6.8 and 6.1.1.4'
N N 0.0061 0.0033 'International Tables Vol C Tables 4.2.6.8 and 6.1.1.4'
Cl Cl 0.1484 0.1585 'International Tables Vol C Tables 4.2.6.8 and 6.1.1.4'
Sm Sm -0.1638 3.4418 'International Tables Vol C Tables 4.2.6.8 and 6.1.1.4'

loop_
_geom_angle_atom_site_label_1
_geom_angle_atom_site_label_2
_geom_angle_atom_site_label_3
_geom_angle
_geom_angle_site_symmetry_1
_geom_angle_site_symmetry_3
Cl1 Sm1 Cl1 180.0 . 3_565
Cl1 Sm1 Cl2 91.05(3) . 3_565
Cl1 Sm1 Cl2 88.95(3) 3_565 3_565
Cl1 Sm1 Cl2 88.95(3) . .
Cl1 Sm1 Cl2 91.05(3) 3_565 .
Cl2 Sm1 Cl2 180.0 3_565 .
Cl1 Sm1 Cl3 88.81(3) . .
Cl1 Sm1 Cl3 91.19(3) 3_565 .
Cl2 Sm1 Cl3 88.39(3) 3_565 .
Cl2 Sm1 Cl3 91.61(3) . .
Cl1 Sm1 Cl3 91.19(3) . 3_565
Cl1 Sm1 Cl3 88.81(3) 3_565 3_565
Cl2 Sm1 Cl3 91.61(3) 3_565 3_565
Cl2 Sm1 Cl3 88.39(3) . 3_565
Cl3 Sm1 Cl3 180.0 . 3_565
Cl6 Sm2 Cl6 180.0 3_666 .
Cl6 Sm2 Cl5 89.53(3) 3_666 3_666
Cl6 Sm2 Cl5 90.47(3) . 3_666
Cl6 Sm2 Cl5 90.47(3) 3_666 .
Cl6 Sm2 Cl5 89.53(3) . .
Cl5 Sm2 Cl5 180.0 3_666 .
Cl6 Sm2 Cl4 88.41(3) 3_666 3_666
Cl6 Sm2 Cl4 91.59(3) . 3_666
Cl5 Sm2 Cl4 90.15(3) 3_666 3_666
Cl5 Sm2 Cl4 89.85(3) . 3_666
Cl6 Sm2 Cl4 91.59(3) 3_666 .
Cl6 Sm2 Cl4 88.41(3) . .
Cl5 Sm2 Cl4 89.85(3) 3_666 .
Cl5 Sm2 Cl4 90.15(3) . .
Cl4 Sm2 Cl4 180.0 3_666 .
C7 N1 C5 111.0(3) . .
C7 N1 C1 106.3(3) . .
C5 N1 C1 111.0(3) . .
C7 N1 C3 111.7(3) . .
C5 N1 C3 105.6(3) . .
C1 N1 C3 111.3(3) . .
C11 N2 C13 112.8(3) . .
C11 N2 C15 111.4(3) . .
C13 N2 C15 104.8(3) . .
C11 N2 C9 105.7(3) . .
C13 N2 C9 111.9(3) . .
C15 N2 C9 110.5(3) . .
C19 N3 C17 111.3(3) . .
C19 N3 C21 106.6(3) . .
C17 N3 C21 110.1(3) . .
C19 N3 C23 111.6(3) . .
C17 N3 C23 106.3(3) . .
C21 N3 C23 111.0(3) . .
C2 C1 N1 115.1(4) . .
C4 C3 N1 114.3(3) . .
N1 C5 C6 114.5(3) . .
N1 C7 C8 115.3(3) . .
C10 C9 N2 115.1(4) . .
N2 C11 C12 115.1(4) . .
N2 C13 C14 112.8(4) . .
C16 C15 N2 115.1(4) . .
C18 C17 N3 114.9(3) . .
C20 C19 N3 115.6(3) . .
C22 C21 N3 114.8(3) . .
C24 C23 N3 114.8(3) . .
N4 C25 C26 178.7(6) . .
C28 C27 N5 173.8(6) . .

loop_
_geom_bond_atom_site_label_1
_geom_bond_atom_site_label_2
_geom_bond_distance
_geom_bond_site_symmetry_2
Sm1 Cl1 2.6970(9) .
Sm1 Cl1 2.6971(9) 3_565
Sm1 Cl2 2.7062(9) 3_565
Sm1 Cl2 2.7062(9) .
Sm1 Cl3 2.7229(10) .
Sm1 Cl3 2.7230(10) 3_565
Sm2 Cl6 2.6952(9) 3_666
Sm2 Cl6 2.6953(9) .
Sm2 Cl5 2.6985(9) 3_666
Sm2 Cl5 2.6986(9) .
Sm2 Cl4 2.7263(10) 3_666
Sm2 Cl4 2.7263(10) .
N1 C7 1.501(5) .
N1 C5 1.516(5) .
N1 C1 1.519(5) .
N1 C3 1.534(5) .
N2 C11 1.506(5) .
N2 C13 1.517(5) .
N2 C15 1.520(5) .
N2 C9 1.521(5) .
N3 C19 1.507(5) .
N3 C17 1.511(5) .
N3 C21 1.515(5) .
N3 C23 1.515(5) .
N4 C25 1.139(7) .
N5 C27 1.527(9) .
C1 C2 1.507(6) .
C3 C4 1.497(6) .
C5 C6 1.523(5) .
C7 C8 1.511(6) .
C9 C10 1.499(6) .
C11 C12 1.519(6) .
C13 C14 1.534(6) .
C15 C16 1.502(6) .
C17 C18 1.509(5) .
C19 C20 1.499(6) .
C21 C22 1.496(6) .
C23 C24 1.515(5) .
C25 C26 1.452(7) .
C27 C28 1.279(9) .

loop_
_platon_squeeze_void_nr
_platon_squeeze_void_average_x
_platon_squeeze_void_average_y
_platon_squeeze_void_average_z
_platon_squeeze_void_volume
_platon_squeeze_void_count_electrons
_platon_squeeze_void_content
1 0.698 0.363 0.202 94 28 MeCN
2 0.302 0.863 0.297 94 27 MeCN
3 0.698 0.137 0.702 94 28 MeCN
4 0.302 0.637 0.797 94 27 MeCN
